data_4020425
loop_
_publ_author_name
'Donald Craig'
'Fabienne Grellepois'
'Andrew J. P. White'

_publ_section_title
;
 Asymmetric Decarboxylative Claisen Rearrangement Reactions
 of Sulfoximine-Substituted Allylic Tosylacetic Esters
;
_journal_name_full 'Journal of Organic Chemistry'
_journal_page_first 6827
_journal_page_last 6832
_journal_paper_doi 10.1021/jo050747d
_journal_volume 70
_journal_year 2005
_chemical_formula_sum 'C31 H38 N2 O5 S2'
_chemical_formula_weight 582.75
_space_group_IT_number 4
_symmetry_cell_setting monoclinic
_symmetry_space_group_name_Hall 'P 2yb'
_symmetry_space_group_name_H-M 'P 1 21 1'
_cell_angle_alpha 90.00
_cell_angle_beta 94.813(7)
_cell_angle_gamma 90.00
_cell_formula_units_Z 2
_cell_length_a 5.9105(5)
_cell_length_b 9.4071(8)
_cell_length_c 27.0869(19)
_cell_measurement_temperature 173(2)
_cell_volume 1500.7(2)
_diffrn_ambient_temperature 173(2)
_exptl_crystal_density_diffrn 1.290
_cod_depositor_comments
;
The following automatic conversions were performed:
'_symmetry_cell_setting' value 'Monoclinic' changed to 'monoclinic'
according to '/home/saulius/struct/CIF-dictionaries/cif_core.dic'
dictionary named 'cif_core.dic' version 2.4.1 from 2010-06-29.

Automatic conversion script
Id: cif_fix_enum 1527 2010-12-29 10:47:43Z saulius 
;
_cod_original_sg_symbol_H-M 'P 21'
_cod_database_code 4020425

loop_
_symmetry_equiv_pos_as_xyz
'x, y, z'
'-x, y+1/2, -z'

loop_
_atom_site_label
_atom_site_type_symbol
_atom_site_fract_x
_atom_site_fract_y
_atom_site_fract_z
_atom_site_U_iso_or_equiv
_atom_site_adp_type
_atom_site_occupancy
_atom_site_symmetry_multiplicity
_atom_site_calc_flag
_atom_site_refinement_flags
_atom_site_disorder_assembly
_atom_site_disorder_group
S1 S 0.24838(16) 0.32194(11) 0.73409(3) 0.0327(3) Uani 1 1 d . . .
O1 O 0.4855(5) 0.3548(3) 0.73921(10) 0.0379(7) Uani 1 1 d . . .
O2 O 0.1864(5) 0.1984(3) 0.76169(11) 0.0392(7) Uani 1 1 d . . .
N2 N 0.0984(6) 0.4614(4) 0.74734(12) 0.0337(8) Uani 1 1 d . . .
S3 S 0.07516(16) 0.50126(10) 0.80239(3) 0.0316(2) Uani 1 1 d . . .
O3 O 0.2789(5) 0.5188(4) 0.83534(10) 0.0376(7) Uani 1 1 d . . .
C4 C -0.1034(8) 0.3734(5) 0.82901(14) 0.0366(9) Uani 1 1 d . . .
H4A H -0.2611 0.3869 0.8144 0.044 Uiso 1 1 calc R . .
H4B H -0.0544 0.2770 0.8199 0.044 Uiso 1 1 calc R . .
C5 C -0.1015(8) 0.3819(5) 0.88567(15) 0.0385(10) Uani 1 1 d . . .
H5A H 0.0603 0.3816 0.8998 0.046 Uiso 1 1 calc R . .
C6 C -0.2116(9) 0.5121(6) 0.90354(16) 0.0474(11) Uani 1 1 d . . .
H6A H -0.3718 0.5199 0.8975 0.057 Uiso 1 1 calc R . .
C7 C -0.1030(12) 0.6173(6) 0.92715(19) 0.0622(15) Uani 1 1 d . . .
H7A H 0.0572 0.6132 0.9339 0.075 Uiso 1 1 calc R . .
H7B H -0.1849 0.6974 0.9375 0.075 Uiso 1 1 calc R . .
C8 C 0.1702(7) 0.3010(4) 0.66928(14) 0.0315(8) Uani 1 1 d . . .
C9 C 0.0343(7) 0.1867(4) 0.65118(14) 0.0310(8) Uani 1 1 d . . .
C10 C 0.0267(7) 0.1579(5) 0.59995(14) 0.0343(9) Uani 1 1 d . . .
H10A H -0.0627 0.0802 0.5872 0.041 Uiso 1 1 calc R . .
C11 C 0.1422(7) 0.2368(5) 0.56781(15) 0.0345(9) Uani 1 1 d . . .
C12 C 0.2567(7) 0.3588(4) 0.58626(14) 0.0323(8) Uani 1 1 d . . .
H12A H 0.3259 0.4196 0.5639 0.039 Uiso 1 1 calc R . .
C13 C 0.2720(7) 0.3935(4) 0.63637(15) 0.0311(8) Uani 1 1 d . . .
C14 C -0.1067(7) 0.0879(4) 0.68137(15) 0.0345(9) Uani 1 1 d . . .
H14A H -0.1246 0.1344 0.7140 0.041 Uiso 1 1 calc R . .
C15 C 0.0191(8) -0.0526(5) 0.69121(18) 0.0433(10) Uani 1 1 d . . .
H15A H -0.0717 -0.1152 0.7107 0.065 Uiso 1 1 calc R . .
H15B H 0.1660 -0.0342 0.7096 0.065 Uiso 1 1 calc R . .
H15C H 0.0435 -0.0984 0.6596 0.065 Uiso 1 1 calc R . .
C16 C -0.3417(7) 0.0597(6) 0.65636(18) 0.0443(11) Uani 1 1 d . . .
H16A H -0.4247 -0.0038 0.6772 0.066 Uiso 1 1 calc R . .
H16B H -0.3282 0.0149 0.6241 0.066 Uiso 1 1 calc R . .
H16C H -0.4242 0.1497 0.6517 0.066 Uiso 1 1 calc R . .
C17 C 0.1514(9) 0.1872(5) 0.51456(15) 0.0428(11) Uani 1 1 d . . .
H17A H 0.0125 0.1289 0.5056 0.051 Uiso 1 1 calc R . .
C18 C 0.3566(13) 0.0912(10) 0.5116(2) 0.095(3) Uani 1 1 d . . .
H18A H 0.3633 0.0584 0.4774 0.143 Uiso 1 1 calc R . .
H18B H 0.3436 0.0091 0.5334 0.143 Uiso 1 1 calc R . .
H18C H 0.4951 0.1443 0.5220 0.143 Uiso 1 1 calc R . .
C19 C 0.1577(14) 0.3061(7) 0.47659(18) 0.076(2) Uani 1 1 d . . .
H19A H 0.1614 0.2650 0.4434 0.114 Uiso 1 1 calc R . .
H19B H 0.2937 0.3642 0.4843 0.114 Uiso 1 1 calc R . .
H19C H 0.0221 0.3655 0.4777 0.114 Uiso 1 1 calc R . .
C20 C 0.4004(7) 0.5317(5) 0.65110(15) 0.0343(9) Uani 1 1 d . . .
H20A H 0.3789 0.5514 0.6867 0.041 Uiso 1 1 calc R . .
C21 C 0.2995(8) 0.6561(5) 0.62043(18) 0.0440(10) Uani 1 1 d . . .
H21A H 0.3816 0.7435 0.6302 0.066 Uiso 1 1 calc R . .
H21B H 0.1389 0.6670 0.6262 0.066 Uiso 1 1 calc R . .
H21C H 0.3132 0.6376 0.5852 0.066 Uiso 1 1 calc R . .
C22 C 0.6546(7) 0.5178(6) 0.64610(17) 0.0416(10) Uani 1 1 d . . .
H22A H 0.7302 0.6076 0.6557 0.062 Uiso 1 1 calc R . .
H22B H 0.6800 0.4957 0.6116 0.062 Uiso 1 1 calc R . .
H22C H 0.7170 0.4413 0.6677 0.062 Uiso 1 1 calc R . .
C23 C -0.0818(7) 0.6612(5) 0.79754(14) 0.0334(9) Uani 1 1 d . . .
C24 C -0.2946(8) 0.6634(5) 0.77180(15) 0.0379(9) Uani 1 1 d . . .
H24A H -0.3537 0.5808 0.7551 0.045 Uiso 1 1 calc R . .
C25 C -0.4188(8) 0.7874(5) 0.77084(17) 0.0441(11) Uani 1 1 d . . .
H25A H -0.5652 0.7900 0.7535 0.053 Uiso 1 1 calc R . .
C26 C -0.3328(10) 0.9089(6) 0.79494(19) 0.0538(13) Uani 1 1 d . . .
H26A H -0.4193 0.9941 0.7939 0.065 Uiso 1 1 calc R . .
C27 C -0.1200(10) 0.9044(6) 0.82047(19) 0.0542(13) Uani 1 1 d . . .
H27A H -0.0609 0.9874 0.8369 0.065 Uiso 1 1 calc R . .
C28 C 0.0085(9) 0.7807(5) 0.82248(16) 0.0421(10) Uani 1 1 d . . .
H28A H 0.1537 0.7775 0.8403 0.050 Uiso 1 1 calc R . .
C29 C -0.2153(7) 0.2504(5) 0.90429(15) 0.0358(9) Uani 1 1 d . . .
C30 C -0.1048(8) 0.1701(6) 0.94154(17) 0.0437(10) Uani 1 1 d . . .
H30A H 0.0437 0.1965 0.9544 0.052 Uiso 1 1 calc R . .
C31 C -0.2075(8) 0.0505(6) 0.96067(17) 0.0466(11) Uani 1 1 d . . .
H31A H -0.1287 -0.0049 0.9859 0.056 Uiso 1 1 calc R . .
C32 C -0.4231(8) 0.0143(5) 0.94259(16) 0.0417(10) Uani 1 1 d . . .
C33 C -0.5390(9) 0.0909(6) 0.90410(18) 0.0463(11) Uani 1 1 d . . .
H33A H -0.6862 0.0623 0.8910 0.056 Uiso 1 1 calc R . .
C34 C -0.4355(8) 0.2091(6) 0.88532(17) 0.0440(10) Uani 1 1 d . . .
H34A H -0.5133 0.2628 0.8595 0.053 Uiso 1 1 calc R . .
N35 N -0.5350(8) -0.1065(5) 0.96361(18) 0.0573(12) Uani 1 1 d . . .
O36 O -0.4344(7) -0.1676(5) 0.99973(17) 0.0710(12) Uani 1 1 d . . .
O37 O -0.7241(9) -0.1404(6) 0.9453(2) 0.0897(16) Uani 1 1 d . . .

loop_
_atom_site_aniso_label
_atom_site_aniso_U_11
_atom_site_aniso_U_22
_atom_site_aniso_U_33
_atom_site_aniso_U_23
_atom_site_aniso_U_13
_atom_site_aniso_U_12
S1 0.0356(5) 0.0275(5) 0.0348(4) 0.0005(4) 0.0022(4) 0.0005(4)
O1 0.0315(13) 0.0401(18) 0.0412(14) -0.0025(12) -0.0016(11) 0.0033(13)
O2 0.0483(17) 0.0292(16) 0.0404(14) 0.0037(12) 0.0065(13) -0.0002(14)
N2 0.0384(18) 0.0291(19) 0.0336(16) -0.0014(13) 0.0042(14) -0.0007(15)
S3 0.0353(5) 0.0268(5) 0.0326(4) 0.0002(4) 0.0024(4) -0.0017(4)
O3 0.0342(13) 0.0392(17) 0.0382(13) -0.0047(13) -0.0028(11) -0.0021(14)
C4 0.046(2) 0.031(2) 0.0327(19) -0.0036(16) 0.0024(17) -0.0048(19)
C5 0.042(2) 0.038(2) 0.037(2) 0.0020(17) 0.0069(17) -0.005(2)
C6 0.068(3) 0.035(2) 0.040(2) 0.0005(19) 0.011(2) -0.002(3)
C7 0.092(4) 0.047(3) 0.049(3) -0.009(2) 0.011(3) -0.005(3)
C8 0.037(2) 0.023(2) 0.0349(18) -0.0016(15) 0.0055(16) 0.0027(17)
C9 0.0319(18) 0.0234(19) 0.0381(19) -0.0009(15) 0.0060(16) 0.0009(17)
C10 0.038(2) 0.028(2) 0.0363(19) -0.0068(16) 0.0034(17) -0.0047(18)
C11 0.036(2) 0.028(2) 0.038(2) -0.0043(16) -0.0017(16) 0.0015(18)
C12 0.0355(19) 0.026(2) 0.0362(19) 0.0022(15) 0.0071(16) 0.0007(17)
C13 0.0312(19) 0.0236(19) 0.0388(19) -0.0036(15) 0.0047(16) 0.0023(16)
C14 0.039(2) 0.026(2) 0.0391(19) 0.0013(16) 0.0083(17) -0.0013(18)
C15 0.050(3) 0.027(2) 0.056(2) 0.0082(19) 0.017(2) 0.003(2)
C16 0.031(2) 0.043(3) 0.058(3) -0.001(2) 0.0052(19) -0.008(2)
C17 0.057(3) 0.038(3) 0.034(2) 0.0018(18) 0.0063(19) -0.002(2)
C18 0.115(6) 0.124(7) 0.048(3) -0.025(4) 0.016(3) 0.061(5)
C19 0.140(6) 0.050(3) 0.036(2) 0.004(2) -0.003(3) -0.026(4)
C20 0.035(2) 0.029(2) 0.0395(19) -0.0039(16) 0.0074(16) -0.0056(18)
C21 0.047(3) 0.031(2) 0.054(2) -0.0045(19) 0.004(2) 0.002(2)
C22 0.0309(19) 0.042(3) 0.052(2) -0.001(2) 0.0024(17) -0.008(2)
C23 0.038(2) 0.026(2) 0.0365(18) 0.0004(16) 0.0076(16) -0.0004(18)
C24 0.040(2) 0.033(2) 0.042(2) 0.0032(17) 0.0047(17) -0.003(2)
C25 0.044(2) 0.039(3) 0.051(2) 0.0059(19) 0.009(2) 0.005(2)
C26 0.070(3) 0.034(3) 0.059(3) -0.001(2) 0.017(3) 0.017(2)
C27 0.077(4) 0.034(3) 0.051(3) -0.013(2) 0.003(3) -0.001(3)
C28 0.050(2) 0.033(2) 0.043(2) -0.0048(18) 0.000(2) -0.001(2)
C29 0.038(2) 0.033(2) 0.037(2) -0.0020(16) 0.0068(17) 0.0008(19)
C30 0.046(2) 0.039(3) 0.046(2) 0.0038(19) 0.0057(19) -0.005(2)
C31 0.051(3) 0.040(3) 0.050(2) 0.006(2) 0.008(2) 0.003(2)
C32 0.045(2) 0.033(2) 0.048(2) -0.0007(19) 0.0099(18) -0.005(2)
C33 0.046(2) 0.042(3) 0.052(2) 0.004(2) 0.009(2) -0.005(2)
C34 0.046(2) 0.039(3) 0.047(2) 0.0051(19) 0.0054(19) 0.001(2)
N35 0.063(3) 0.040(2) 0.071(3) 0.004(2) 0.024(2) -0.007(2)
O36 0.080(3) 0.056(3) 0.079(2) 0.030(2) 0.019(2) -0.002(2)
O37 0.081(3) 0.072(3) 0.114(4) 0.020(3) -0.001(3) -0.041(3)

loop_
_geom_bond_atom_site_label_1
_geom_bond_atom_site_label_2
_geom_bond_distance
_geom_bond_site_symmetry_2
_geom_bond_publ_flag
S1 O1 1.430(3) . ?
S1 O2 1.446(3) . ?
S1 N2 1.640(4) . ?
S1 C8 1.788(4) . ?
N2 S3 1.555(3) . ?
S3 O3 1.447(3) . ?
S3 C23 1.767(4) . ?
S3 C4 1.791(5) . ?
C4 C5 1.536(5) . ?
C5 C6 1.487(7) . ?
C5 C29 1.515(6) . ?
C6 C7 1.316(8) . ?
C8 C9 1.406(6) . ?
C8 C13 1.416(6) . ?
C9 C10 1.411(5) . ?
C9 C14 1.529(5) . ?
C10 C11 1.369(6) . ?
C11 C12 1.403(6) . ?
C11 C17 1.522(6) . ?
C12 C13 1.392(5) . ?
C13 C20 1.541(6) . ?
C14 C16 1.517(6) . ?
C14 C15 1.529(6) . ?
C17 C18 1.519(8) . ?
C17 C19 1.522(7) . ?
C20 C22 1.526(6) . ?
C20 C21 1.527(6) . ?
C23 C24 1.386(6) . ?
C23 C28 1.394(6) . ?
C24 C25 1.377(7) . ?
C25 C26 1.391(7) . ?
C26 C27 1.384(8) . ?
C27 C28 1.388(7) . ?
C29 C30 1.380(6) . ?
C29 C34 1.413(7) . ?
C30 C31 1.398(7) . ?
C31 C32 1.369(7) . ?
C32 C33 1.398(7) . ?
C32 N35 1.455(6) . ?
C33 C34 1.387(7) . ?
N35 O37 1.226(6) . ?
N35 O36 1.243(6) . ?
